data_7057338
loop_
_publ_author_name
'Zong, Ziao'
'Bi, Caifeng'
'Zhu, Zheng'
'Fan, Chuanbin'
'Meng, Xiangmin'
'Zhang, Xia'
'Fan, Yuhua'

_publ_section_title
;
 Structure, sensing and photocatalytic properties of two multifunctional
 3D luminescent coordination polymers based on an N-heterocyclic
 carboxylic acid
;
_journal_issue 11
_journal_name_full 'New Journal of Chemistry'
_journal_page_first 8905
_journal_paper_doi 10.1039/C8NJ01359D
_journal_volume 42
_journal_year 2018
_chemical_formula_moiety 'C43 H28 N7 O4 Zn'
_chemical_formula_sum 'C43 H28 N7 O4 Zn'
_chemical_formula_weight 772.09
_space_group_crystal_system monoclinic
_space_group_IT_number 15
_space_group_name_Hall '-C 2yc'
_space_group_name_H-M_alt 'C 1 2/c 1'
_symmetry_space_group_name_Hall '-C 2yc'
_symmetry_space_group_name_H-M 'C 1 2/c 1'
_atom_sites_solution_hydrogens geom
_atom_sites_solution_primary dual
_audit_creation_date 2018-04-11
_audit_creation_method
;
Olex2 1.2
(compiled 2018.04.03 svn.r3497 for OlexSys, GUI svn.r5486)
;
_audit_update_record
;
2018-04-12 deposited with the CCDC.
2018-04-17 downloaded from the CCDC.
;
_cell_angle_alpha 90
_cell_angle_beta 108.250(3)
_cell_angle_gamma 90
_cell_formula_units_Z 8
_cell_length_a 26.411(3)
_cell_length_b 9.7562(11)
_cell_length_c 32.752(4)
_cell_measurement_reflns_used 3690
_cell_measurement_temperature 205
_cell_measurement_theta_max 21.413
_cell_measurement_theta_min 2.240
_cell_volume 8014.7(16)
_computing_cell_refinement 'SAINT v8.34A (Bruker, 2013)'
_computing_data_collection 'Bruker APEX2'
_computing_data_reduction 'SAINT v8.34A (Bruker, 2013)'
_computing_molecular_graphics 'Olex2 (Dolomanov et al., 2009)'
_computing_publication_material 'Olex2 (Dolomanov et al., 2009)'
_computing_structure_refinement 'ShelXL (Sheldrick, 2015)'
_computing_structure_solution 'ShelXT (Sheldrick, 2015)'
_diffrn_ambient_temperature 205
_diffrn_measured_fraction_theta_full 0.998
_diffrn_measured_fraction_theta_max 0.998
_diffrn_measurement_device_type 'Bruker APEX-II CCD'
_diffrn_measurement_method '\f and \w scans'
_diffrn_radiation_type MoK\a
_diffrn_radiation_wavelength 0.71073
_diffrn_reflns_av_R_equivalents 0.0702
_diffrn_reflns_av_unetI/netI 0.0677
_diffrn_reflns_Laue_measured_fraction_full 0.998
_diffrn_reflns_Laue_measured_fraction_max 0.998
_diffrn_reflns_limit_h_max 31
_diffrn_reflns_limit_h_min -31
_diffrn_reflns_limit_k_max 11
_diffrn_reflns_limit_k_min -11
_diffrn_reflns_limit_l_max 38
_diffrn_reflns_limit_l_min -38
_diffrn_reflns_number 29029
_diffrn_reflns_point_group_measured_fraction_full 0.998
_diffrn_reflns_point_group_measured_fraction_max 0.998
_diffrn_reflns_theta_full 25.008
_diffrn_reflns_theta_max 25.008
_diffrn_reflns_theta_min 1.624
_diffrn_standards_number 0
_exptl_absorpt_coefficient_mu 0.663
_exptl_absorpt_correction_T_max 0.7456
_exptl_absorpt_correction_T_min 0.6752
_exptl_absorpt_correction_type multi-scan
_exptl_absorpt_process_details
'SADABS-2014/5 (Bruker,2014/5) was used for absorption correction. wR2(int) was 0.0732 before and 0.0548 after correction. The Ratio of minimum to maximum transmission is 0.9056. The \l/2 correction factor is 0.00150.'
_exptl_crystal_colour colourless
_exptl_crystal_colour_primary colourless
_exptl_crystal_density_diffrn 1.280
_exptl_crystal_description block
_exptl_crystal_F_000 3176
_exptl_crystal_size_max 0.18
_exptl_crystal_size_mid 0.12
_exptl_crystal_size_min 0.11
_platon_squeeze_details TITL
_refine_diff_density_max 1.691
_refine_diff_density_min -0.606
_refine_diff_density_rms 0.099
_refine_ls_extinction_method none
_refine_ls_goodness_of_fit_ref 1.108
_refine_ls_hydrogen_treatment constr
_refine_ls_matrix_type full
_refine_ls_number_parameters 523
_refine_ls_number_reflns 7067
_refine_ls_number_restraints 505
_refine_ls_restrained_S_all 1.123
_refine_ls_R_factor_all 0.1071
_refine_ls_R_factor_gt 0.0809
_refine_ls_shift/su_max 0.001
_refine_ls_shift/su_mean 0.000
_refine_ls_structure_factor_coef Fsqd
_refine_ls_weighting_details 'w=1/[\s^2^(Fo^2^)+(0.1406P)^2^+15.0349P] where P=(Fo^2^+2Fc^2^)/3'
_refine_ls_weighting_scheme calc
_refine_ls_wR_factor_gt 0.2310
_refine_ls_wR_factor_ref 0.2471
_reflns_Friedel_coverage 0.000
_reflns_number_gt 5084
_reflns_number_total 7067
_reflns_threshold_expression 'I > 2\s(I)'
_cod_data_source_file c8nj01359d2.cif
_cod_data_source_block mo_20171162-zghy-2_0m_sq_s
_cod_depositor_comments 'Adding full bibliography for 7057337--7057338.cif.'
_cod_original_cell_volume 8014.8(15)
_cod_database_code 7057338
_shelx_shelxl_version_number 2014/7
_shelx_space_group_comment
;
The symmetry employed for this shelxl refinement is uniquely defined
by the following loop, which should always be used as a source of
symmetry information in preference to the above space-group names.
They are only intended as comments.
;
_shelx_estimated_absorpt_t_max 0.931
_shelx_estimated_absorpt_t_min 0.890
_olex2_refinement_description
;
1. Fixed Uiso
 At 1.2 times of:
  All C(H) groups
2. Restrained distances
 O3-C27 \\sim O4-C27
 with sigma of 0.02
3. Uiso/Uaniso restraints and constraints
Uanis(O3) \\sim Ueq, Uanis(O4) \\sim Ueq: with sigma of 0.005 and sigma for
terminal atoms of 0.01
4. Rigid body (RIGU) restrains
 All non-hydrogen atoms
 with sigma for 1-2 distances of 0.004 and sigma for 1-3 distances of 0.004
5. Others
 Fixed Sof: O4(0.68) C27(0.68) O3(0.68) O2(0.32) O0AA(0.32) C0AA(0.32)
6.a Ternary CH refined with riding coordinates:
 C34(H34)
6.b Aromatic/amide H refined with riding coordinates:
 C7(H7), C16(H16), C17(H17), C13(H13), C12(H12), C9(H9), C20(H20), C1(H1),
 C25(H25), C4(H4), C10(H10), C41(H41), C42(H42), C19(H19), C36(H36), C14(H14),
 C3(H3), C29(H29), C2(H2), C32(H32), C39(H39), C38(H38), C30(H30), C35(H35),
 C22(H22), C24(H24), C23(H23)
;
_olex2_submission_special_instructions 'No special instructions were received'

loop_
_space_group_symop_operation_xyz
'x, y, z'
'-x, y, -z+1/2'
'x+1/2, y+1/2, z'
'-x+1/2, y+1/2, -z+1/2'
'-x, -y, -z'
'x, -y, z-1/2'
'-x+1/2, -y+1/2, -z'
'x+1/2, -y+1/2, z-1/2'

loop_
_atom_site_label
_atom_site_type_symbol
_atom_site_fract_x
_atom_site_fract_y
_atom_site_fract_z
_atom_site_U_iso_or_equiv
_atom_site_adp_type
_atom_site_occupancy
_atom_site_site_symmetry_order
_atom_site_calc_flag
_atom_site_refinement_flags_posn
_atom_site_refinement_flags_adp
_atom_site_refinement_flags_occupancy
_atom_site_disorder_assembly
_atom_site_disorder_group
Zn1 Zn 0.59023(2) 0.72341(6) 0.39126(2) 0.0352(2) Uani 1 1 d . U . . .
N7 N 0.58462(17) 1.1042(4) 0.85481(13) 0.0402(10) Uani 1 1 d . U . . .
N6 N 0.57890(16) 0.9803(4) 0.79687(12) 0.0379(9) Uani 1 1 d . U . . .
N4 N 0.63010(17) 0.7843(5) 0.45122(13) 0.0417(10) Uani 1 1 d . U . . .
N1 N 0.24263(17) 0.4700(5) 0.31272(16) 0.0498(11) Uani 1 1 d . U . . .
N5 N 0.64949(18) 0.8350(5) 0.52063(13) 0.0466(11) Uani 1 1 d . U . . .
C6 C 0.5628(2) 0.9778(6) 0.85896(16) 0.0419(11) Uani 1 1 d . U . . .
C5 C 0.55905(19) 0.8969(5) 0.82253(16) 0.0388(11) Uani 1 1 d . U . . .
O1 O 0.1342(2) 1.1166(6) 0.3645(2) 0.0895(16) Uani 1 1 d . U . . .
C8 C 0.5857(2) 0.9470(5) 0.75608(15) 0.0395(11) Uani 1 1 d . U . . .
C7 C 0.5935(2) 1.1004(5) 0.81751(15) 0.0387(11) Uani 1 1 d . U . . .
H7 H 0.6084 1.1735 0.8065 0.046 Uiso 1 1 calc R . . . .
C16 C 0.6130(2) 0.7507(5) 0.61774(17) 0.0471(13) Uani 1 1 d . U . . .
H16 H 0.6004 0.6750 0.6294 0.057 Uiso 1 1 calc R . . . .
C17 C 0.6240(2) 0.7370(6) 0.57926(17) 0.0451(13) Uani 1 1 d . U . . .
H17 H 0.6192 0.6519 0.5651 0.054 Uiso 1 1 calc R . . . .
C13 C 0.6083(2) 0.8241(5) 0.75025(15) 0.0392(11) Uani 1 1 d . U . . .
H13 H 0.6164 0.7577 0.7722 0.047 Uiso 1 1 calc R . . . .
C18 C 0.6418(2) 0.8475(6) 0.56187(16) 0.0498(13) Uani 1 1 d . U . . .
C12 C 0.6189(2) 0.7981(5) 0.71244(16) 0.0435(12) Uani 1 1 d . U . . .
H12 H 0.6340 0.7139 0.7084 0.052 Uiso 1 1 calc R . . . .
O1AA O 0.1198(2) 0.9708(6) 0.40869(18) 0.0915(16) Uani 1 1 d . U . . .
C26 C 0.6789(2) 0.8525(6) 0.46412(17) 0.0481(13) Uani 1 1 d . U . . .
C15 C 0.6206(2) 0.8776(6) 0.63945(16) 0.0482(13) Uani 1 1 d . U . . .
C9 C 0.5716(2) 1.0424(6) 0.72359(16) 0.0495(14) Uani 1 1 d . U . . .
H9 H 0.5548 1.1244 0.7271 0.059 Uiso 1 1 calc R . . . .
C20 C 0.6146(2) 0.7771(6) 0.48566(16) 0.0416(12) Uani 1 1 d . U . . .
H20 H 0.5825 0.7358 0.4859 0.050 Uiso 1 1 calc R . . . .
C40 C 0.1712(2) 0.9005(7) 0.3612(2) 0.0568(14) Uani 1 1 d . U . . .
C11 C 0.6072(2) 0.8983(6) 0.67973(16) 0.0463(13) Uani 1 1 d . U . . .
C1 C 0.5454(2) 0.9269(7) 0.89190(19) 0.0567(15) Uani 1 1 d . U . . .
H1 H 0.5473 0.9793 0.9164 0.068 Uiso 1 1 calc R . . . .
C21 C 0.6917(2) 0.8867(7) 0.50747(17) 0.0561(15) Uani 1 1 d . U . . .
C28 C 0.4302(3) 0.6373(6) 0.3716(3) 0.0697(17) Uani 1 1 d . U . . .
C25 C 0.7132(2) 0.8858(8) 0.4411(2) 0.0643(17) Uani 1 1 d . U . . .
H25 H 0.7043 0.8664 0.4116 0.077 Uiso 1 1 calc R . . . .
C4 C 0.5374(2) 0.7667(6) 0.8172(2) 0.0524(14) Uani 1 1 d . U . . .
H4 H 0.5340 0.7150 0.7922 0.063 Uiso 1 1 calc R . . . .
C10 C 0.5825(3) 1.0166(6) 0.68564(16) 0.0552(15) Uani 1 1 d . U . . .
H10 H 0.5727 1.0818 0.6634 0.066 Uiso 1 1 calc R . . . .
O4 O 0.5156(3) 0.6731(9) 0.3721(3) 0.067(2) Uani 0.68 1 d D U P A 1
C41 C 0.1745(3) 0.7741(8) 0.3779(2) 0.0624(16) Uani 1 1 d . U . . .
H41 H 0.1572 0.7508 0.3980 0.075 Uiso 1 1 calc R . . . .
C42 C 0.2055(3) 0.6769(7) 0.3637(2) 0.0686(17) Uani 1 1 d . U . . .
H42 H 0.2097 0.5877 0.3751 0.082 Uiso 1 1 calc R . . . .
N3 N 0.2133(3) 0.2695(7) 0.2883(2) 0.089(2) Uani 1 1 d . U . . .
C33 C 0.4074(3) 0.6168(7) 0.3297(3) 0.0716(17) Uani 1 1 d . U . . .
C37 C 0.2294(2) 0.7117(8) 0.3335(3) 0.0714(18) Uani 1 1 d . U . . .
C19 C 0.6511(3) 0.9703(7) 0.58287(18) 0.0674(19) Uani 1 1 d . U . . .
H19 H 0.6648 1.0445 0.5714 0.081 Uiso 1 1 calc R . . . .
C36 C 0.2582(3) 0.3943(7) 0.3465(2) 0.0694(18) Uani 1 1 d . U . . .
H36 H 0.2776 0.4179 0.3749 0.083 Uiso 1 1 calc R . . . .
C43 C 0.1385(3) 1.0111(9) 0.3803(2) 0.0661(16) Uani 1 1 d . U . . .
C14 C 0.6401(3) 0.9842(6) 0.62112(17) 0.0637(18) Uani 1 1 d . U . . .
H14 H 0.6461 1.0694 0.6352 0.076 Uiso 1 1 calc R . . . .
C3 C 0.5213(3) 0.7170(7) 0.8499(2) 0.0667(17) Uani 1 1 d . U . . .
H3 H 0.5071 0.6280 0.8479 0.080 Uiso 1 1 calc R . . . .
C29 C 0.3989(3) 0.6458(7) 0.3986(3) 0.0792(19) Uani 1 1 d . U . . .
H29 H 0.4144 0.6582 0.4284 0.095 Uiso 1 1 calc R . . . .
C31 C 0.3212(3) 0.6148(8) 0.3376(3) 0.082(2) Uani 1 1 d . U . . .
C2 C 0.5253(3) 0.7953(7) 0.8867(2) 0.0676(18) Uani 1 1 d . U . . .
H2 H 0.5138 0.7567 0.9086 0.081 Uiso 1 1 calc R . . . .
C32 C 0.3517(3) 0.6048(8) 0.3127(3) 0.082(2) Uani 1 1 d . U . . .
H32 H 0.3360 0.5892 0.2831 0.098 Uiso 1 1 calc R . . . .
C39 C 0.1949(3) 0.9317(8) 0.3316(3) 0.0745(19) Uani 1 1 d . U . . .
H39 H 0.1917 1.0217 0.3209 0.089 Uiso 1 1 calc R . . . .
C38 C 0.2221(3) 0.8433(9) 0.3170(3) 0.083(2) Uani 1 1 d . U . . .
H38 H 0.2366 0.8689 0.2953 0.100 Uiso 1 1 calc R . . . .
C30 C 0.3439(3) 0.6355(8) 0.3804(3) 0.085(2) Uani 1 1 d . U . . .
H30 H 0.3220 0.6430 0.3981 0.103 Uiso 1 1 calc R . . . .
C35 C 0.2142(3) 0.3988(10) 0.2753(3) 0.084(2) Uani 1 1 d . U . . .
H35 H 0.1992 0.4343 0.2475 0.101 Uiso 1 1 calc R . . . .
C34 C 0.2610(3) 0.6156(7) 0.3123(2) 0.0708(17) Uani 1 1 d . U . . .
H34 H 0.2556 0.6451 0.2823 0.085 Uiso 1 1 calc R . . . .
C22 C 0.7388(3) 0.9531(9) 0.5294(2) 0.080(2) Uani 1 1 d . U . . .
H22 H 0.7470 0.9764 0.5586 0.096 Uiso 1 1 calc R . . . .
C24 C 0.7607(3) 0.9484(10) 0.4628(3) 0.088(3) Uani 1 1 d . U . . .
H24 H 0.7855 0.9680 0.4483 0.106 Uiso 1 1 calc R . . . .
N2 N 0.2402(4) 0.2807(8) 0.3311(3) 0.112(3) Uani 1 1 d . U . . .
C27 C 0.4903(5) 0.6590(11) 0.3974(3) 0.064(2) Uani 0.68 1 d D U P A 1
C23 C 0.7726(3) 0.9830(10) 0.5063(2) 0.093(3) Uani 1 1 d . U . . .
H23 H 0.8048 1.0283 0.5202 0.112 Uiso 1 1 calc R . . . .
O3 O 0.5094(3) 0.6487(13) 0.4371(3) 0.118(3) Uani 0.68 1 d D U P A 1
O2 O 0.5066(6) 0.6482(17) 0.3369(5) 0.072(4) Uani 0.32 1 d . U P A 2
O0AA O 0.5197(6) 0.6956(17) 0.3975(6) 0.060(4) Uani 0.32 1 d . U P A 2
C0AA C 0.4865(9) 0.658(2) 0.3608(8) 0.055(4) Uani 0.32 1 d . U P A 2

loop_
_atom_site_aniso_label
_atom_site_aniso_U_11
_atom_site_aniso_U_22
_atom_site_aniso_U_33
_atom_site_aniso_U_23
_atom_site_aniso_U_13
_atom_site_aniso_U_12
Zn1 0.0337(4) 0.0445(4) 0.0291(3) -0.0014(2) 0.0123(2) 0.0004(2)
N7 0.043(2) 0.040(2) 0.038(2) -0.0007(17) 0.0132(18) -0.0004(18)
N6 0.042(2) 0.036(2) 0.0328(19) -0.0018(16) 0.0071(17) 0.0005(17)
N4 0.038(2) 0.053(3) 0.034(2) -0.0028(18) 0.0116(17) -0.0025(19)
N1 0.034(2) 0.045(2) 0.068(3) -0.013(2) 0.012(2) 0.0005(18)
N5 0.053(3) 0.054(3) 0.0294(19) -0.0047(18) 0.0081(18) -0.016(2)
C6 0.034(3) 0.046(3) 0.043(2) 0.002(2) 0.007(2) 0.001(2)
C5 0.032(2) 0.043(3) 0.038(2) 0.0061(19) 0.0050(19) 0.000(2)
O1 0.070(3) 0.088(4) 0.105(4) 0.003(3) 0.018(3) 0.017(3)
C8 0.042(3) 0.041(3) 0.032(2) -0.0034(18) 0.006(2) -0.002(2)
C7 0.043(3) 0.036(3) 0.037(2) -0.0020(19) 0.012(2) 0.001(2)
C16 0.065(4) 0.036(3) 0.040(3) -0.002(2) 0.015(3) -0.005(2)
C17 0.057(3) 0.042(3) 0.034(2) -0.007(2) 0.009(2) -0.002(2)
C13 0.042(3) 0.039(3) 0.032(2) 0.0035(19) 0.004(2) 0.003(2)
C18 0.061(3) 0.056(3) 0.028(2) -0.003(2) 0.008(2) -0.013(3)
C12 0.054(3) 0.039(3) 0.033(2) 0.000(2) 0.008(2) 0.003(2)
O1AA 0.093(4) 0.103(4) 0.087(3) -0.026(3) 0.040(3) -0.015(3)
C26 0.042(3) 0.057(3) 0.043(3) 0.001(2) 0.009(2) -0.008(2)
C15 0.074(4) 0.037(3) 0.030(2) -0.0032(19) 0.011(2) -0.003(2)
C9 0.072(4) 0.037(3) 0.035(2) -0.005(2) 0.011(2) 0.008(3)
C20 0.043(3) 0.047(3) 0.033(2) -0.001(2) 0.010(2) -0.006(2)
C40 0.035(3) 0.058(3) 0.069(4) -0.011(3) 0.004(2) 0.000(2)
C11 0.063(3) 0.039(3) 0.033(2) -0.0033(19) 0.008(2) -0.001(2)
C1 0.056(3) 0.069(4) 0.048(3) 0.004(3) 0.020(3) -0.012(3)
C21 0.052(3) 0.073(4) 0.036(3) 0.003(2) 0.004(2) -0.017(3)
C28 0.046(3) 0.032(3) 0.123(4) 0.011(3) 0.015(3) -0.001(2)
C25 0.054(3) 0.088(5) 0.054(3) 0.003(3) 0.021(3) -0.013(3)
C4 0.046(3) 0.047(3) 0.058(3) 0.001(2) 0.008(3) -0.010(2)
C10 0.089(4) 0.044(3) 0.027(2) -0.001(2) 0.010(3) 0.006(3)
O4 0.054(3) 0.075(4) 0.070(4) -0.002(3) 0.018(3) -0.006(3)
C41 0.047(3) 0.076(4) 0.060(4) -0.005(3) 0.011(3) -0.004(3)
C42 0.057(4) 0.050(4) 0.087(4) 0.007(3) 0.007(3) 0.002(3)
N3 0.097(5) 0.063(4) 0.091(4) -0.024(3) 0.005(4) -0.019(3)
C33 0.067(3) 0.041(4) 0.116(5) 0.018(3) 0.042(3) 0.018(3)
C37 0.036(3) 0.071(4) 0.108(5) -0.028(3) 0.025(3) -0.012(3)
C19 0.110(5) 0.051(3) 0.040(3) -0.003(2) 0.022(3) -0.025(3)
C36 0.071(4) 0.059(4) 0.068(4) -0.005(3) 0.007(3) -0.010(3)
C43 0.043(3) 0.090(4) 0.055(3) 0.001(3) 0.001(3) -0.005(3)
C14 0.112(5) 0.041(3) 0.036(3) -0.007(2) 0.021(3) -0.023(3)
C3 0.063(4) 0.065(4) 0.069(4) 0.007(3) 0.017(3) -0.023(3)
C29 0.080(4) 0.051(4) 0.099(5) -0.007(4) 0.015(3) -0.004(3)
C31 0.048(3) 0.063(4) 0.133(5) -0.046(4) 0.028(3) -0.009(3)
C2 0.064(4) 0.074(4) 0.070(4) 0.011(3) 0.027(3) -0.019(3)
C32 0.068(4) 0.067(5) 0.105(5) -0.017(4) 0.018(3) 0.023(3)
C39 0.076(4) 0.055(4) 0.094(5) -0.005(3) 0.029(4) -0.013(3)
C38 0.081(5) 0.079(4) 0.106(5) -0.016(4) 0.052(4) -0.028(3)
C30 0.076(4) 0.066(5) 0.124(5) -0.024(4) 0.046(4) -0.018(3)
C35 0.064(4) 0.099(5) 0.091(4) -0.009(4) 0.027(3) -0.003(4)
C34 0.065(4) 0.068(4) 0.080(4) -0.003(3) 0.025(3) -0.006(3)
C22 0.066(4) 0.105(6) 0.056(4) 0.000(3) -0.002(3) -0.038(4)
C24 0.060(4) 0.126(7) 0.080(4) 0.007(4) 0.022(3) -0.033(4)
N2 0.115(6) 0.088(4) 0.117(5) -0.033(3) 0.015(4) -0.009(4)
C27 0.055(4) 0.060(6) 0.079(5) 0.006(4) 0.023(4) 0.002(4)
C23 0.065(4) 0.136(7) 0.071(4) 0.008(4) 0.009(3) -0.048(5)
O3 0.075(5) 0.184(8) 0.090(4) -0.005(5) 0.021(4) -0.021(5)
O2 0.056(7) 0.081(11) 0.078(7) -0.027(7) 0.020(6) -0.021(7)
O0AA 0.039(5) 0.066(10) 0.073(7) 0.002(6) 0.017(5) -0.005(5)
C0AA 0.047(5) 0.035(9) 0.077(8) 0.004(6) 0.013(5) 0.009(5)

loop_
_atom_type_symbol
_atom_type_description
_atom_type_scat_dispersion_real
_atom_type_scat_dispersion_imag
_atom_type_scat_source
C C 0.0033 0.0016 'International Tables Vol C Tables 4.2.6.8 and 6.1.1.4'
H H 0.0000 0.0000 'International Tables Vol C Tables 4.2.6.8 and 6.1.1.4'
N N 0.0061 0.0033 'International Tables Vol C Tables 4.2.6.8 and 6.1.1.4'
O O 0.0106 0.0060 'International Tables Vol C Tables 4.2.6.8 and 6.1.1.4'
Zn Zn 0.2839 1.4301 'International Tables Vol C Tables 4.2.6.8 and 6.1.1.4'

loop_
_geom_angle_atom_site_label_1
_geom_angle_atom_site_label_2
_geom_angle_atom_site_label_3
_geom_angle
_geom_angle_site_symmetry_1
_geom_angle_site_symmetry_3
N7 Zn1 C43 122.8(2) 6_575 3_545
N4 Zn1 N7 104.39(18) . 6_575
N4 Zn1 C43 104.45(19) . 3_545
O1 Zn1 N7 96.9(2) 3_545 6_575
O1 Zn1 N4 113.1(2) 3_545 .
O1 Zn1 C43 25.9(2) 3_545 3_545
O4 Zn1 N7 98.0(3) . 6_575
O4 Zn1 N4 124.2(3) . .
O4 Zn1 O1 114.0(3) . 3_545
O4 Zn1 C43 104.8(3) . 3_545
O0AA Zn1 N7 106.2(5) . 6_575
O0AA Zn1 N4 99.4(5) . .
O0AA Zn1 O1 133.7(5) . 3_545
O0AA Zn1 C43 116.3(5) . 3_545
C6 N7 Zn1 129.2(4) . 6_576
C7 N7 Zn1 124.4(4) . 6_576
C7 N7 C6 105.5(4) . .
C5 N6 C8 127.7(4) . .
C7 N6 C5 108.0(4) . .
C7 N6 C8 124.2(4) . .
C26 N4 Zn1 126.2(4) . .
C20 N4 Zn1 127.9(4) . .
C20 N4 C26 105.7(4) . .
C36 N1 C35 113.9(6) . .
C36 N1 C34 122.3(6) . .
C35 N1 C34 123.1(6) . .
C20 N5 C18 125.2(5) . .
C20 N5 C21 106.6(4) . .
C21 N5 C18 128.1(4) . .
N7 C6 C5 109.6(5) . .
N7 C6 C1 130.0(5) . .
C1 C6 C5 120.4(5) . .
N6 C5 C6 104.2(5) . .
C4 C5 N6 133.1(5) . .
C4 C5 C6 122.6(5) . .
C43 O1 Zn1 105.4(6) . 3_455
C13 C8 N6 120.6(4) . .
C9 C8 N6 118.9(5) . .
C9 C8 C13 120.4(5) . .
N7 C7 N6 112.6(5) . .
C17 C16 C15 120.4(5) . .
C18 C17 C16 120.0(5) . .
C12 C13 C8 120.2(5) . .
C17 C18 N5 119.6(5) . .
C19 C18 N5 119.6(5) . .
C19 C18 C17 120.8(5) . .
C13 C12 C11 119.8(5) . .
C21 C26 N4 109.2(5) . .
C25 C26 N4 130.3(5) . .
C25 C26 C21 120.4(5) . .
C16 C15 C11 122.2(5) . .
C14 C15 C16 117.1(5) . .
C14 C15 C11 120.7(5) . .
C8 C9 C10 119.3(5) . .
N4 C20 N5 113.1(5) . .
C41 C40 C43 115.5(6) . .
C41 C40 C39 121.1(7) . .
C39 C40 C43 123.4(6) . .
C12 C11 C15 121.6(5) . .
C10 C11 C12 118.5(5) . .
C10 C11 C15 119.8(5) . .
C2 C1 C6 116.4(6) . .
C26 C21 N5 105.3(5) . .
C22 C21 N5 132.5(6) . .
C22 C21 C26 122.1(6) . .
C33 C28 C29 119.8(7) . .
C33 C28 C27 129.4(8) . .
C33 C28 C0AA 86.8(10) . .
C29 C28 C27 110.8(8) . .
C29 C28 C0AA 152.7(11) . .
C24 C25 C26 118.0(6) . .
C3 C4 C5 116.5(6) . .
C11 C10 C9 121.5(5) . .
C27 O4 Zn1 121.8(9) . .
C40 C41 C42 116.9(7) . .
C37 C42 C41 120.8(7) . .
C35 N3 N2 101.2(6) . .
C28 C33 C32 120.1(7) . .
C42 C37 C38 118.3(7) . .
C42 C37 C34 127.2(7) . .
C38 C37 C34 114.3(7) . .
C18 C19 C14 119.2(6) . .
N2 C36 N1 100.7(7) . .
O1 C43 Zn1 48.7(5) . 3_455
O1 C43 O1AA 128.1(8) . .
O1 C43 C40 114.5(7) . .
O1AA C43 Zn1 79.4(5) . 3_455
O1AA C43 C40 117.4(7) . .
C40 C43 Zn1 163.0(5) . 3_455
C19 C14 C15 122.3(6) . .
C4 C3 C2 121.7(6) . .
C30 C29 C28 118.2(8) . .
C32 C31 C30 119.5(7) . .
C32 C31 C34 113.3(8) . .
C30 C31 C34 126.9(7) . .
C1 C2 C3 122.4(6) . .
C31 C32 C33 121.1(8) . .
C38 C39 C40 123.4(8) . .
C39 C38 C37 119.6(8) . .
C31 C30 C29 121.2(8) . .
N3 C35 N1 104.5(7) . .
N1 C34 C37 110.2(6) . .
N1 C34 C31 105.8(6) . .
C31 C34 C37 111.6(6) . .
C23 C22 C21 116.6(7) . .
C25 C24 C23 120.6(7) . .
C36 N2 N3 119.8(8) . .
O4 C27 C28 109.1(9) . .
O4 C27 O3 125.9(12) . .
O3 C27 C28 124.5(9) . .
C22 C23 C24 122.2(7) . .
C0AA O0AA Zn1 109.4(18) . .
O2 C0AA C28 146(2) . .
O2 C0AA O0AA 111(2) . .
O0AA C0AA C28 103.2(18) . .

loop_
_geom_bond_atom_site_label_1
_geom_bond_atom_site_label_2
_geom_bond_distance
_geom_bond_site_symmetry_2
Zn1 N7 2.041(4) 6_575
Zn1 N4 2.005(4) .
Zn1 O1 1.960(6) 3_545
Zn1 O4 1.936(9) .
Zn1 C43 2.516(8) 3_545
Zn1 O0AA 1.955(17) .
N7 Zn1 2.041(4) 6_576
N7 C6 1.386(7) .
N7 C7 1.315(6) .
N6 C5 1.385(7) .
N6 C8 1.440(6) .
N6 C7 1.348(7) .
N4 C26 1.394(7) .
N4 C20 1.317(7) .
N1 C36 1.285(8) .
N1 C35 1.403(9) .
N1 C34 1.502(8) .
N5 C18 1.433(7) .
N5 C20 1.348(6) .
N5 C21 1.408(7) .
C6 C5 1.408(7) .
C6 C1 1.390(8) .
C5 C4 1.382(8) .
O1 Zn1 1.960(6) 3_455
O1 C43 1.141(9) .
C8 C13 1.379(7) .
C8 C9 1.375(7) .
C16 C17 1.385(8) .
C16 C15 1.410(7) .
C17 C18 1.369(8) .
C13 C12 1.377(7) .
C18 C19 1.365(8) .
C12 C11 1.411(7) .
O1AA C43 1.246(8) .
C26 C21 1.393(8) .
C26 C25 1.385(8) .
C15 C11 1.483(8) .
C15 C14 1.379(8) .
C9 C10 1.384(8) .
C40 C41 1.340(9) .
C40 C43 1.624(10) .
C40 C39 1.342(10) .
C11 C10 1.369(8) .
C1 C2 1.380(9) .
C21 C22 1.387(8) .
C28 C33 1.331(11) .
C28 C29 1.391(11) .
C28 C27 1.559(13) .
C28 C0AA 1.64(3) .
C25 C24 1.377(9) .
C4 C3 1.363(9) .
O4 C27 1.224(11) .
C41 C42 1.423(10) .
C42 C37 1.370(10) .
N3 C35 1.334(11) .
N3 N2 1.364(10) .
C33 C32 1.403(10) .
C37 C38 1.383(11) .
C37 C34 1.557(10) .
C19 C14 1.378(9) .
C36 N2 1.247(9) .
C43 Zn1 2.516(8) 3_455
C3 C2 1.402(10) .
C29 C30 1.391(10) .
C31 C32 1.317(11) .
C31 C30 1.355(12) .
C31 C34 1.546(10) .
C39 C38 1.307(11) .
C22 C23 1.370(10) .
C24 C23 1.402(11) .
C27 O3 1.244(11) .
O2 C0AA 1.08(3) .
O0AA C0AA 1.30(3) .

loop_
_platon_squeeze_void_nr
_platon_squeeze_void_average_x
_platon_squeeze_void_average_y
_platon_squeeze_void_average_z
_platon_squeeze_void_volume
_platon_squeeze_void_count_electrons
_platon_squeeze_void_content
1 0.000 0.402 0.000 306 60 ' '
2 0.000 0.070 0.250 112 28 ' '
3 0.000 0.478 0.500 306 60 ' '
4 0.000 0.930 0.750 112 28 ' '
5 0.500 0.788 0.500 299 60 ' '
6 0.500 0.201 1.000 299 60 ' '
7 0.500 0.570 0.250 112 28 ' '
8 0.500 0.430 0.750 112 28 ' '
